data_4074568
loop_
_publ_author_name
'Wi\'sniewska, Dorota'
'Janas, Zofia'
'Sobota, Piotr'
'Jerzykiewicz, Lucjan B.'

_publ_section_title
;
 Dimethyl Group IV Metal Complexes of the OSO-Type Ligand Bearing
 AlMe2Moieties
;
_journal_issue 26
_journal_name_full Organometallics
_journal_page_first 6166
_journal_paper_doi 10.1021/om0608051
_journal_volume 25
_journal_year 2006
_chemical_formula_moiety 'C62 H98 Al2 O4 S2 Zr, C H2 Cl2'
_chemical_formula_sum 'C63 H100 Al2 Cl2 O4 S2 Zr'
_chemical_formula_weight 1201.66
_chemical_name_systematic
;
 ?
;
_space_group_IT_number 2
_symmetry_cell_setting triclinic
_symmetry_Int_Tables_number 2
_symmetry_space_group_name_Hall '-P 1'
_symmetry_space_group_name_H-M 'P -1'
_atom_sites_solution_hydrogens geom
_atom_sites_solution_primary direct
_atom_sites_solution_secondary difmap
_audit_creation_method SHELXTL
_cell_angle_alpha 73.82(3)
_cell_angle_beta 87.06(3)
_cell_angle_gamma 62.93(3)
_cell_formula_units_Z 2
_cell_length_a 14.920(3)
_cell_length_b 15.693(4)
_cell_length_c 16.648(4)
_cell_measurement_reflns_used 8762
_cell_measurement_temperature 100(2)
_cell_measurement_theta_max 26
_cell_measurement_theta_min 3
_cell_volume 3320.4(17)
_computing_cell_refinement 'Kuma CCDKM4 software, version 1.166'
_computing_data_collection 'Kuma CCDKM4 software, version 1.166'
_computing_data_reduction 'Kuma CCDKM4 software, version 1.166'
_computing_molecular_graphics 'SHELXTL-NT V5.1, Bruker AXS 1999'
_computing_publication_material 'SHELXTL-NT V5.1, Bruker AXS 1999'
_computing_structure_refinement 'SHELXTL-NT V5.1, Bruker AXS 1999'
_computing_structure_solution 'SHELXTL-NT V5.1, Bruker AXS 1999'
_diffrn_ambient_temperature 100(2)
_diffrn_measured_fraction_theta_full 0.992
_diffrn_measured_fraction_theta_max 0.992
_diffrn_measurement_device_type 'KM-4 CCD'
_diffrn_measurement_method \w
_diffrn_radiation_monochromator graphite
_diffrn_radiation_source 'fine-focus sealed tube'
_diffrn_radiation_type MoK\a
_diffrn_radiation_wavelength 0.71073
_diffrn_reflns_av_R_equivalents 0.0851
_diffrn_reflns_av_sigmaI/netI 0.1330
_diffrn_reflns_limit_h_max 19
_diffrn_reflns_limit_h_min -19
_diffrn_reflns_limit_k_max 20
_diffrn_reflns_limit_k_min -19
_diffrn_reflns_limit_l_max 21
_diffrn_reflns_limit_l_min -16
_diffrn_reflns_number 33308
_diffrn_reflns_theta_full 27.00
_diffrn_reflns_theta_max 27.00
_diffrn_reflns_theta_min 2.95
_diffrn_standards_decay_% 0
_exptl_absorpt_coefficient_mu 0.377
_exptl_absorpt_correction_T_max 0.923
_exptl_absorpt_correction_T_min 0.892
_exptl_absorpt_correction_type analytical
_exptl_absorpt_process_details
;
Kuma CCDKM4 software, version 1.166
;
_exptl_crystal_colour yellow
_exptl_crystal_density_diffrn 1.202
_exptl_crystal_density_method 'not measured'
_exptl_crystal_description block
_exptl_crystal_F_000 1284
_exptl_crystal_size_max 0.353
_exptl_crystal_size_mid 0.214
_exptl_crystal_size_min 0.089
_refine_diff_density_max 0.741
_refine_diff_density_min -0.819
_refine_diff_density_rms 0.091
_refine_ls_extinction_method none
_refine_ls_goodness_of_fit_ref 1.091
_refine_ls_hydrogen_treatment constr
_refine_ls_matrix_type full
_refine_ls_number_parameters 693
_refine_ls_number_reflns 14365
_refine_ls_number_restraints 0
_refine_ls_restrained_S_all 1.091
_refine_ls_R_factor_all 0.1308
_refine_ls_R_factor_gt 0.0727
_refine_ls_shift/su_max 0.002
_refine_ls_shift/su_mean 0.000
_refine_ls_structure_factor_coef Fsqd
_refine_ls_weighting_details 'calc w=1/[\s^2^(Fo^2^)+(0.0519P)^2^+0.0000P] where P=(Fo^2^+2Fc^2^)/3'
_refine_ls_weighting_scheme calc
_refine_ls_wR_factor_gt 0.1241
_refine_ls_wR_factor_ref 0.1409
_reflns_number_gt 9388
_reflns_number_total 14365
_reflns_threshold_expression >2sigma(I)
_cod_data_source_file om0608051si20060905_035016.cif
_cod_data_source_block 3_zj83abs
_cod_depositor_comments
;
The following automatic conversions were performed:

'_symmetry_cell_setting' value 'Triclinic' changed to 'triclinic'
according to /home/saulius/struct/CIF-dictionaries/cif_core.dic
dictionary named 'cif_core.dic' version 2.4.1 from 2010-06-29.

Automatic conversion script
Id: cif_fix_values 1715 2011-07-08 13:25:40Z adriana 
;
_cod_database_code 4074568

loop_
_symmetry_equiv_pos_as_xyz
'x, y, z'
'-x, -y, -z'

loop_
_atom_site_label
_atom_site_type_symbol
_atom_site_fract_x
_atom_site_fract_y
_atom_site_fract_z
_atom_site_U_iso_or_equiv
_atom_site_adp_type
_atom_site_occupancy
_atom_site_symmetry_multiplicity
_atom_site_calc_flag
_atom_site_refinement_flags
Zr Zr 0.38030(3) 0.33382(3) 0.26987(2) 0.01311(11) Uani 1 1 d .
S1 S 0.42873(7) 0.43218(7) 0.12013(6) 0.0154(2) Uani 1 1 d .
S2 S 0.43630(7) 0.15960(7) 0.40365(6) 0.0156(2) Uani 1 1 d .
Al1 Al 0.14832(9) 0.38651(9) 0.21779(8) 0.0189(3) Uani 1 1 d .
Al2 Al 0.30557(9) 0.50426(9) 0.37029(8) 0.0175(3) Uani 1 1 d .
O1 O 0.25531(19) 0.39647(19) 0.16272(16) 0.0180(6) Uani 1 1 d .
O2 O 0.31098(19) 0.49568(18) 0.26057(16) 0.0169(6) Uani 1 1 d .
O3 O 0.24120(18) 0.32144(19) 0.31150(16) 0.0179(6) Uani 1 1 d .
O4 O 0.36762(19) 0.36738(18) 0.39837(16) 0.0181(6) Uani 1 1 d .
C1 C 0.4430(3) 0.2097(3) 0.2054(2) 0.0180(9) Uani 1 1 d .
H1A H 0.3956 0.1820 0.2073 0.027 Uiso 1 1 calc R
H1B H 0.5083 0.1568 0.2344 0.027 Uiso 1 1 calc R
H1C H 0.4520 0.2371 0.1468 0.027 Uiso 1 1 calc R
C2 C 0.5416(3) 0.3037(3) 0.2993(3) 0.0189(9) Uani 1 1 d .
H2A H 0.5420 0.3666 0.2974 0.028 Uiso 1 1 calc R
H2B H 0.5846 0.2750 0.2577 0.028 Uiso 1 1 calc R
H2C H 0.5675 0.2567 0.3554 0.028 Uiso 1 1 calc R
C3 C 0.1099(3) 0.2918(3) 0.1934(3) 0.0294(11) Uani 1 1 d .
H3A H 0.0480 0.3285 0.1553 0.044 Uiso 1 1 calc R
H3B H 0.0981 0.2521 0.2458 0.044 Uiso 1 1 calc R
H3C H 0.1644 0.2473 0.1669 0.044 Uiso 1 1 calc R
C4 C 0.0464(3) 0.5214(3) 0.2149(3) 0.0304(11) Uani 1 1 d .
H4A H 0.0798 0.5619 0.2175 0.046 Uiso 1 1 calc R
H4B H 0.0061 0.5183 0.2630 0.046 Uiso 1 1 calc R
H4C H 0.0021 0.5517 0.1627 0.046 Uiso 1 1 calc R
C5 C 0.1686(3) 0.5559(3) 0.4055(3) 0.0280(10) Uani 1 1 d .
H5A H 0.1294 0.5333 0.3793 0.042 Uiso 1 1 calc R
H5B H 0.1363 0.6291 0.3882 0.042 Uiso 1 1 calc R
H5C H 0.1713 0.5313 0.4668 0.042 Uiso 1 1 calc R
C6 C 0.3952(3) 0.5595(3) 0.3855(3) 0.0245(10) Uani 1 1 d .
H6A H 0.3822 0.5797 0.4372 0.037 Uiso 1 1 calc R
H6B H 0.3827 0.6177 0.3376 0.037 Uiso 1 1 calc R
H6C H 0.4656 0.5087 0.3893 0.037 Uiso 1 1 calc R
C10 C 0.2653(3) 0.4152(3) 0.0785(3) 0.0178(9) Uani 1 1 d .
C11 C 0.3478(3) 0.4276(3) 0.0482(2) 0.0148(8) Uani 1 1 d .
C12 C 0.3644(3) 0.4417(3) -0.0370(2) 0.0174(9) Uani 1 1 d .
H12 H 0.4218 0.4501 -0.0561 0.021 Uiso 1 1 calc R
C13 C 0.2981(3) 0.4437(3) -0.0943(3) 0.0191(9) Uani 1 1 d .
C14 C 0.2137(3) 0.4352(3) -0.0626(3) 0.0230(10) Uani 1 1 d .
H14 H 0.1651 0.4398 -0.1006 0.028 Uiso 1 1 calc R
C15 C 0.1968(3) 0.4202(3) 0.0217(3) 0.0235(10) Uani 1 1 d .
H15 H 0.1386 0.4135 0.0405 0.028 Uiso 1 1 calc R
C16 C 0.3145(3) 0.4578(3) -0.1887(2) 0.0190(9) Uani 1 1 d .
C17 C 0.4248(3) 0.4365(3) -0.2027(3) 0.0282(11) Uani 1 1 d .
H17A H 0.4381 0.4859 -0.1874 0.042 Uiso 1 1 calc R
H17B H 0.4357 0.4408 -0.2620 0.042 Uiso 1 1 calc R
H17C H 0.4706 0.3694 -0.1678 0.042 Uiso 1 1 calc R
C18 C 0.2972(3) 0.3792(3) -0.2158(3) 0.0278(10) Uani 1 1 d .
H18A H 0.3408 0.3124 -0.1790 0.042 Uiso 1 1 calc R
H18B H 0.3136 0.3822 -0.2740 0.042 Uiso 1 1 calc R
H18C H 0.2263 0.3933 -0.2115 0.042 Uiso 1 1 calc R
C19 C 0.2381(3) 0.5678(3) -0.2340(3) 0.0214(9) Uani 1 1 d .
H19A H 0.1746 0.5817 -0.2064 0.026 Uiso 1 1 calc R
H19B H 0.2645 0.6103 -0.2208 0.026 Uiso 1 1 calc R
C110 C 0.2077(3) 0.6078(3) -0.3301(3) 0.0246(10) Uani 1 1 d .
C111 C 0.2969(3) 0.5852(3) -0.3843(3) 0.0286(11) Uani 1 1 d .
H11A H 0.3343 0.5130 -0.3760 0.043 Uiso 1 1 calc R
H11B H 0.3417 0.6089 -0.3680 0.043 Uiso 1 1 calc R
H11C H 0.2718 0.6192 -0.4435 0.043 Uiso 1 1 calc R
C112 C 0.1396(3) 0.5673(4) -0.3549(3) 0.0378(12) Uani 1 1 d .
H11D H 0.1135 0.6012 -0.4139 0.057 Uiso 1 1 calc R
H11E H 0.0831 0.5798 -0.3195 0.057 Uiso 1 1 calc R
H11F H 0.1791 0.4953 -0.3469 0.057 Uiso 1 1 calc R
C113 C 0.1459(4) 0.7217(3) -0.3493(3) 0.0445(14) Uani 1 1 d .
H11G H 0.1210 0.7508 -0.4089 0.067 Uiso 1 1 calc R
H11H H 0.1889 0.7492 -0.3365 0.067 Uiso 1 1 calc R
H11I H 0.0885 0.7376 -0.3149 0.067 Uiso 1 1 calc R
C20 C 0.2984(3) 0.5747(3) 0.1926(3) 0.0198(9) Uani 1 1 d .
C21 C 0.3506(3) 0.5580(3) 0.1231(2) 0.0155(9) Uani 1 1 d .
C22 C 0.3397(3) 0.6386(3) 0.0549(3) 0.0180(9) Uani 1 1 d .
H22 H 0.3782 0.6264 0.0084 0.022 Uiso 1 1 calc R
C23 C 0.2736(3) 0.7365(3) 0.0536(3) 0.0204(9) Uani 1 1 d .
C24 C 0.2226(3) 0.7516(3) 0.1252(3) 0.0239(10) Uani 1 1 d .
H24 H 0.1797 0.8180 0.1270 0.029 Uiso 1 1 calc R
C25 C 0.2330(3) 0.6724(3) 0.1938(3) 0.0239(10) Uani 1 1 d .
H25 H 0.1962 0.6844 0.2411 0.029 Uiso 1 1 calc R
C26 C 0.2533(3) 0.8261(3) -0.0227(3) 0.0250(10) Uani 1 1 d .
C27 C 0.3187(3) 0.7948(3) -0.0938(3) 0.0360(12) Uani 1 1 d .
H27A H 0.3902 0.7664 -0.0747 0.054 Uiso 1 1 calc R
H27B H 0.3007 0.8534 -0.1427 0.054 Uiso 1 1 calc R
H27C H 0.3068 0.7447 -0.1093 0.054 Uiso 1 1 calc R
C28 C 0.2817(4) 0.8981(3) 0.0050(3) 0.0383(12) Uani 1 1 d .
H28A H 0.2389 0.9219 0.0486 0.057 Uiso 1 1 calc R
H28B H 0.2713 0.9552 -0.0434 0.057 Uiso 1 1 calc R
H28C H 0.3528 0.8626 0.0273 0.057 Uiso 1 1 calc R
C29 C 0.1384(3) 0.8855(3) -0.0522(3) 0.0281(11) Uani 1 1 d .
H29A H 0.1033 0.9058 -0.0035 0.034 Uiso 1 1 calc R
H29B H 0.1286 0.9477 -0.0953 0.034 Uiso 1 1 calc R
C210 C 0.0800(3) 0.8427(3) -0.0882(3) 0.0318(11) Uani 1 1 d .
C211 C -0.0324(4) 0.9117(4) -0.0896(4) 0.0596(17) Uani 1 1 d .
H21A H -0.0715 0.8921 -0.1195 0.089 Uiso 1 1 calc R
H21B H -0.0465 0.9807 -0.1183 0.089 Uiso 1 1 calc R
H21C H -0.0515 0.9067 -0.0319 0.089 Uiso 1 1 calc R
C212 C 0.1002(5) 0.8453(5) -0.1808(4) 0.076(2) Uani 1 1 d .
H21D H 0.1712 0.7998 -0.1836 0.113 Uiso 1 1 calc R
H21E H 0.0853 0.9134 -0.2136 0.113 Uiso 1 1 calc R
H21F H 0.0568 0.8245 -0.2038 0.113 Uiso 1 1 calc R
C213 C 0.1005(5) 0.7372(5) -0.0400(5) 0.091(3) Uani 1 1 d .
H21G H 0.1713 0.6909 -0.0426 0.137 Uiso 1 1 calc R
H21H H 0.0565 0.7186 -0.0649 0.137 Uiso 1 1 calc R
H21I H 0.0871 0.7340 0.0188 0.137 Uiso 1 1 calc R
C30 C 0.2287(3) 0.2615(3) 0.3841(2) 0.0173(9) Uani 1 1 d .
C31 C 0.3127(3) 0.1786(3) 0.4315(2) 0.0161(9) Uani 1 1 d .
C32 C 0.3002(3) 0.1149(3) 0.5035(2) 0.0171(9) Uani 1 1 d .
H32 H 0.3582 0.0582 0.5350 0.020 Uiso 1 1 calc R
C33 C 0.2051(3) 0.1320(3) 0.5304(3) 0.0186(9) Uani 1 1 d .
C34 C 0.1224(3) 0.2169(3) 0.4822(3) 0.0235(10) Uani 1 1 d .
H34 H 0.0565 0.2317 0.4993 0.028 Uiso 1 1 calc R
C35 C 0.1335(3) 0.2798(3) 0.4108(3) 0.0242(10) Uani 1 1 d .
H35 H 0.0754 0.3365 0.3793 0.029 Uiso 1 1 calc R
C36 C 0.1890(3) 0.0635(3) 0.6093(3) 0.0191(9) Uani 1 1 d .
C37 C 0.1162(3) 0.0291(3) 0.5824(3) 0.0300(11) Uani 1 1 d .
H37A H 0.0529 0.0877 0.5557 0.045 Uiso 1 1 calc R
H37B H 0.1021 -0.0127 0.6319 0.045 Uiso 1 1 calc R
H37C H 0.1474 -0.0095 0.5425 0.045 Uiso 1 1 calc R
C38 C 0.2873(3) -0.0321(3) 0.6457(3) 0.0272(10) Uani 1 1 d .
H38A H 0.3118 -0.0692 0.6040 0.041 Uiso 1 1 calc R
H38B H 0.2746 -0.0736 0.6963 0.041 Uiso 1 1 calc R
H38C H 0.3383 -0.0145 0.6602 0.041 Uiso 1 1 calc R
C39 C 0.1378(3) 0.1191(3) 0.6759(3) 0.0227(10) Uani 1 1 d .
H39A H 0.0682 0.1682 0.6513 0.027 Uiso 1 1 calc R
H39B H 0.1315 0.0690 0.7241 0.027 Uiso 1 1 calc R
C310 C 0.1787(3) 0.1755(3) 0.7135(3) 0.0312(11) Uani 1 1 d .
C311 C 0.1663(4) 0.2736(4) 0.6512(3) 0.0536(16) Uani 1 1 d .
H31A H 0.1821 0.3116 0.6809 0.080 Uiso 1 1 calc R
H31B H 0.0965 0.3129 0.6258 0.080 Uiso 1 1 calc R
H31C H 0.2124 0.2589 0.6073 0.080 Uiso 1 1 calc R
C312 C 0.1122(4) 0.2042(4) 0.7856(3) 0.0532(16) Uani 1 1 d .
H31D H 0.1192 0.1434 0.8280 0.080 Uiso 1 1 calc R
H31E H 0.0413 0.2458 0.7630 0.080 Uiso 1 1 calc R
H31F H 0.1339 0.2416 0.8114 0.080 Uiso 1 1 calc R
C313 C 0.2882(4) 0.1134(5) 0.7498(4) 0.069(2) Uani 1 1 d .
H31G H 0.2978 0.0485 0.7866 0.104 Uiso 1 1 calc R
H31H H 0.3050 0.1483 0.7822 0.104 Uiso 1 1 calc R
H31I H 0.3323 0.1031 0.7040 0.104 Uiso 1 1 calc R
C40 C 0.4229(3) 0.3039(3) 0.4721(3) 0.0177(9) Uani 1 1 d .
C41 C 0.4650(3) 0.2007(3) 0.4841(3) 0.0166(9) Uani 1 1 d .
C42 C 0.5252(3) 0.1330(3) 0.5566(3) 0.0191(9) Uani 1 1 d .
H42 H 0.5535 0.0633 0.5631 0.023 Uiso 1 1 calc R
C43 C 0.5446(3) 0.1664(3) 0.6203(3) 0.0191(9) Uani 1 1 d .
C44 C 0.4979(3) 0.2697(3) 0.6085(3) 0.0228(10) Uani 1 1 d .
H44 H 0.5073 0.2940 0.6521 0.027 Uiso 1 1 calc R
C45 C 0.4387(3) 0.3377(3) 0.5359(3) 0.0210(9) Uani 1 1 d .
H45 H 0.4089 0.4073 0.5299 0.025 Uiso 1 1 calc R
C46 C 0.6143(3) 0.0945(3) 0.6995(3) 0.0237(10) Uani 1 1 d .
C47 C 0.6520(4) -0.0167(3) 0.7036(3) 0.0453(14) Uani 1 1 d .
H47A H 0.5947 -0.0318 0.7095 0.068 Uiso 1 1 calc R
H47B H 0.7020 -0.0596 0.7521 0.068 Uiso 1 1 calc R
H47C H 0.6832 -0.0288 0.6520 0.068 Uiso 1 1 calc R
C48 C 0.5563(4) 0.1126(4) 0.7766(3) 0.0431(13) Uani 1 1 d .
H48A H 0.5371 0.1806 0.7786 0.065 Uiso 1 1 calc R
H48B H 0.5993 0.0643 0.8276 0.065 Uiso 1 1 calc R
H48C H 0.4953 0.1047 0.7730 0.065 Uiso 1 1 calc R
C49 C 0.7059(3) 0.1155(3) 0.7081(3) 0.0321(11) Uani 1 1 d .
H49A H 0.6769 0.1857 0.7094 0.039 Uiso 1 1 calc R
H49B H 0.7414 0.0734 0.7643 0.039 Uiso 1 1 calc R
C410 C 0.7881(3) 0.1013(3) 0.6458(3) 0.0317(11) Uani 1 1 d .
C411 C 0.7464(3) 0.1568(3) 0.5543(3) 0.0327(11) Uani 1 1 d .
H41A H 0.7111 0.1255 0.5351 0.049 Uiso 1 1 calc R
H41B H 0.8023 0.1537 0.5195 0.049 Uiso 1 1 calc R
H41C H 0.6992 0.2267 0.5494 0.049 Uiso 1 1 calc R
C412 C 0.8632(4) -0.0092(4) 0.6516(3) 0.0440(13) Uani 1 1 d .
H41D H 0.8840 -0.0480 0.7107 0.066 Uiso 1 1 calc R
H41E H 0.9228 -0.0119 0.6225 0.066 Uiso 1 1 calc R
H41F H 0.8302 -0.0374 0.6253 0.066 Uiso 1 1 calc R
C413 C 0.8495(4) 0.1482(4) 0.6710(4) 0.0557(17) Uani 1 1 d .
H41G H 0.8050 0.2190 0.6656 0.084 Uiso 1 1 calc R
H41H H 0.9041 0.1422 0.6341 0.084 Uiso 1 1 calc R
H41I H 0.8784 0.1133 0.7294 0.084 Uiso 1 1 calc R
Cl1 Cl 0.25792(14) 0.14321(16) 0.01637(16) 0.1022(7) Uani 1 1 d .
Cl2 Cl 0.44404(14) 0.13348(15) -0.04540(14) 0.1182(9) Uani 1 1 d .
C7 C 0.3654(4) 0.1519(5) 0.0334(4) 0.0583(16) Uani 1 1 d .
H7A H 0.3460 0.2189 0.0396 0.070 Uiso 1 1 calc R
H7B H 0.4027 0.1018 0.0867 0.070 Uiso 1 1 calc R

loop_
_atom_site_aniso_label
_atom_site_aniso_U_11
_atom_site_aniso_U_22
_atom_site_aniso_U_33
_atom_site_aniso_U_23
_atom_site_aniso_U_13
_atom_site_aniso_U_12
Zr 0.0132(2) 0.01250(19) 0.0142(2) -0.00390(16) 0.00134(16) -0.00644(16)
S1 0.0137(5) 0.0149(5) 0.0180(6) -0.0062(4) 0.0011(4) -0.0060(4)
S2 0.0147(5) 0.0155(5) 0.0177(6) -0.0057(4) 0.0013(4) -0.0074(4)
Al1 0.0159(6) 0.0220(7) 0.0186(7) -0.0038(5) 0.0010(5) -0.0097(5)
Al2 0.0190(6) 0.0151(6) 0.0174(7) -0.0054(5) 0.0026(5) -0.0068(5)
O1 0.0200(15) 0.0244(15) 0.0130(15) -0.0033(12) 0.0006(12) -0.0142(12)
O2 0.0226(15) 0.0145(14) 0.0125(15) -0.0038(12) 0.0020(12) -0.0078(12)
O3 0.0146(14) 0.0224(15) 0.0143(16) -0.0015(12) -0.0005(12) -0.0085(12)
O4 0.0218(15) 0.0144(14) 0.0165(16) -0.0038(12) -0.0001(12) -0.0071(12)
C1 0.025(2) 0.018(2) 0.016(2) -0.0027(17) 0.0044(18) -0.0159(18)
C2 0.023(2) 0.015(2) 0.021(2) -0.0043(18) 0.0003(18) -0.0109(17)
C3 0.028(2) 0.035(3) 0.031(3) -0.008(2) 0.000(2) -0.020(2)
C4 0.021(2) 0.027(2) 0.035(3) -0.003(2) 0.002(2) -0.007(2)
C5 0.031(3) 0.031(3) 0.024(3) -0.012(2) 0.005(2) -0.014(2)
C6 0.026(2) 0.023(2) 0.024(3) -0.0056(19) 0.006(2) -0.0122(19)
C10 0.019(2) 0.017(2) 0.016(2) -0.0044(17) 0.0028(18) -0.0075(17)
C11 0.013(2) 0.015(2) 0.018(2) -0.0070(17) 0.0018(17) -0.0071(16)
C12 0.018(2) 0.0126(19) 0.022(2) -0.0045(17) 0.0037(18) -0.0077(17)
C13 0.021(2) 0.018(2) 0.018(2) -0.0020(18) -0.0005(18) -0.0105(18)
C14 0.022(2) 0.034(3) 0.017(2) -0.009(2) -0.0016(19) -0.015(2)
C15 0.022(2) 0.032(2) 0.021(3) -0.006(2) 0.0032(19) -0.018(2)
C16 0.017(2) 0.024(2) 0.017(2) -0.0083(18) 0.0001(18) -0.0088(18)
C17 0.023(2) 0.044(3) 0.020(3) -0.013(2) 0.006(2) -0.016(2)
C18 0.035(3) 0.029(2) 0.029(3) -0.016(2) 0.005(2) -0.019(2)
C19 0.021(2) 0.023(2) 0.021(2) -0.0094(19) 0.0048(19) -0.0092(18)
C110 0.025(2) 0.023(2) 0.022(3) -0.0042(19) 0.004(2) -0.0093(19)
C111 0.028(3) 0.039(3) 0.018(3) -0.006(2) 0.002(2) -0.017(2)
C112 0.024(3) 0.054(3) 0.032(3) -0.002(2) -0.004(2) -0.020(2)
C113 0.053(3) 0.027(3) 0.028(3) 0.000(2) 0.008(3) -0.001(2)
C20 0.022(2) 0.018(2) 0.020(2) -0.0065(18) -0.0025(18) -0.0087(18)
C21 0.017(2) 0.015(2) 0.018(2) -0.0060(17) 0.0009(17) -0.0096(17)
C22 0.017(2) 0.017(2) 0.023(2) -0.0077(18) 0.0047(18) -0.0084(17)
C23 0.022(2) 0.017(2) 0.023(2) -0.0064(18) 0.0006(19) -0.0094(18)
C24 0.031(2) 0.012(2) 0.023(3) -0.0064(18) -0.001(2) -0.0032(18)
C25 0.028(2) 0.025(2) 0.019(2) -0.0114(19) 0.0026(19) -0.0096(19)
C26 0.031(3) 0.018(2) 0.024(3) -0.0024(19) 0.003(2) -0.012(2)
C27 0.044(3) 0.030(3) 0.032(3) 0.000(2) 0.011(2) -0.021(2)
C28 0.052(3) 0.025(2) 0.042(3) -0.006(2) 0.008(3) -0.023(2)
C29 0.037(3) 0.017(2) 0.021(3) -0.0007(19) 0.005(2) -0.007(2)
C210 0.032(3) 0.028(3) 0.027(3) -0.007(2) -0.003(2) -0.007(2)
C211 0.037(3) 0.056(4) 0.078(5) -0.029(3) -0.009(3) -0.007(3)
C212 0.063(4) 0.110(6) 0.063(5) -0.057(4) 0.002(4) -0.030(4)
C213 0.098(5) 0.063(4) 0.111(6) 0.027(4) -0.063(5) -0.058(4)
C30 0.021(2) 0.019(2) 0.012(2) -0.0040(17) 0.0036(17) -0.0102(18)
C31 0.014(2) 0.019(2) 0.019(2) -0.0110(18) 0.0038(17) -0.0080(17)
C32 0.019(2) 0.019(2) 0.014(2) -0.0031(17) -0.0039(17) -0.0096(17)
C33 0.020(2) 0.021(2) 0.017(2) -0.0067(18) 0.0024(18) -0.0115(18)
C34 0.018(2) 0.030(2) 0.021(3) -0.005(2) 0.0037(19) -0.0113(19)
C35 0.014(2) 0.028(2) 0.021(3) -0.001(2) -0.0005(18) -0.0048(19)
C36 0.019(2) 0.018(2) 0.022(2) -0.0063(18) 0.0039(18) -0.0104(18)
C37 0.040(3) 0.030(3) 0.031(3) -0.011(2) 0.010(2) -0.024(2)
C38 0.030(2) 0.018(2) 0.022(3) 0.0020(19) 0.007(2) -0.0061(19)
C39 0.020(2) 0.022(2) 0.021(2) -0.0034(19) 0.0044(19) -0.0080(18)
C310 0.036(3) 0.031(3) 0.029(3) -0.014(2) 0.003(2) -0.015(2)
C311 0.083(4) 0.049(3) 0.054(4) -0.023(3) 0.012(3) -0.048(3)
C312 0.070(4) 0.053(4) 0.047(4) -0.034(3) 0.016(3) -0.027(3)
C313 0.049(4) 0.079(5) 0.091(5) -0.056(4) -0.015(4) -0.018(3)
C40 0.014(2) 0.019(2) 0.017(2) -0.0024(18) 0.0010(17) -0.0070(17)
C41 0.015(2) 0.018(2) 0.020(2) -0.0066(18) 0.0024(18) -0.0094(17)
C42 0.014(2) 0.019(2) 0.026(3) -0.0063(19) 0.0033(18) -0.0089(17)
C43 0.018(2) 0.025(2) 0.016(2) -0.0027(18) 0.0035(18) -0.0132(18)
C44 0.026(2) 0.024(2) 0.022(3) -0.0083(19) 0.003(2) -0.0134(19)
C45 0.027(2) 0.019(2) 0.019(2) -0.0069(18) 0.0031(19) -0.0113(19)
C46 0.034(3) 0.027(2) 0.017(2) -0.0044(19) -0.001(2) -0.020(2)
C47 0.055(3) 0.031(3) 0.048(4) -0.002(2) -0.016(3) -0.021(3)
C48 0.050(3) 0.059(4) 0.020(3) -0.001(2) 0.001(2) -0.030(3)
C49 0.037(3) 0.027(2) 0.029(3) -0.010(2) -0.002(2) -0.011(2)
C410 0.018(2) 0.036(3) 0.039(3) -0.016(2) 0.006(2) -0.009(2)
C411 0.032(3) 0.033(3) 0.030(3) -0.006(2) 0.009(2) -0.014(2)
C412 0.038(3) 0.036(3) 0.047(4) -0.013(3) -0.006(3) -0.007(2)
C413 0.035(3) 0.070(4) 0.083(5) -0.055(4) 0.011(3) -0.024(3)
Cl1 0.0805(13) 0.1097(16) 0.166(2) -0.0751(16) 0.0308(14) -0.0665(13)
Cl2 0.0702(12) 0.0892(14) 0.1094(17) 0.0328(12) 0.0349(12) -0.0029(11)
C7 0.080(4) 0.070(4) 0.046(4) -0.024(3) -0.001(3) -0.047(4)

loop_
_atom_type_symbol
_atom_type_description
_atom_type_scat_dispersion_real
_atom_type_scat_dispersion_imag
_atom_type_scat_source
C C 0.0033 0.0016 'International Tables Vol C Tables 4.2.6.8 and 6.1.1.4'
H H 0.0000 0.0000 'International Tables Vol C Tables 4.2.6.8 and 6.1.1.4'
O O 0.0106 0.0060 'International Tables Vol C Tables 4.2.6.8 and 6.1.1.4'
Al Al 0.0645 0.0514 'International Tables Vol C Tables 4.2.6.8 and 6.1.1.4'
S S 0.1246 0.1234 'International Tables Vol C Tables 4.2.6.8 and 6.1.1.4'
Cl Cl 0.1484 0.1585 'International Tables Vol C Tables 4.2.6.8 and 6.1.1.4'
Zr Zr -2.9673 0.5597 'International Tables Vol C Tables 4.2.6.8 and 6.1.1.4'

loop_
_geom_angle_atom_site_label_1
_geom_angle_atom_site_label_2
_geom_angle_atom_site_label_3
_geom_angle
O2 Zr O3 93.28(10)
O2 Zr C2 94.95(12)
O3 Zr C2 150.16(12)
O2 Zr C1 149.36(12)
O3 Zr C1 98.14(12)
C2 Zr C1 89.14(14)
O2 Zr O1 80.04(10)
O3 Zr O1 66.03(9)
C2 Zr O1 143.74(12)
C1 Zr O1 78.86(12)
O2 Zr O4 65.82(10)
O3 Zr O4 78.36(10)
C2 Zr O4 79.00(12)
C1 Zr O4 144.41(12)
O1 Zr O4 128.60(9)
O2 Zr S1 71.59(8)
O3 Zr S1 133.98(8)
C2 Zr S1 75.72(11)
C1 Zr S1 80.12(10)
O1 Zr S1 68.59(7)
O4 Zr S1 127.64(7)
O2 Zr S2 134.00(7)
O3 Zr S2 71.39(8)
C2 Zr S2 82.38(11)
C1 Zr S2 76.64(10)
O1 Zr S2 126.50(7)
O4 Zr S2 68.63(7)
S1 Zr S2 148.13(4)
O2 Zr Al1 83.31(8)
O3 Zr Al1 32.98(7)
C2 Zr Al1 176.74(11)
C1 Zr Al1 90.97(10)
O1 Zr Al1 33.26(7)
O4 Zr Al1 102.70(7)
S1 Zr Al1 101.09(5)
S2 Zr Al1 100.81(5)
O2 Zr Al2 32.98(7)
O3 Zr Al2 84.25(7)
C2 Zr Al2 87.21(10)
C1 Zr Al2 175.99(10)
O1 Zr Al2 105.09(7)
O4 Zr Al2 32.86(7)
S1 Zr Al2 100.57(4)
S2 Zr Al2 101.20(4)
Al1 Zr Al2 92.77(4)
C11 S1 C21 97.77(17)
C11 S1 Zr 98.94(13)
C21 S1 Zr 98.18(13)
C41 S2 C31 96.89(18)
C41 S2 Zr 98.92(13)
C31 S2 Zr 98.33(14)
O1 Al1 O3 83.80(12)
O1 Al1 C4 107.72(16)
O3 Al1 C4 114.33(17)
O1 Al1 C3 115.18(16)
O3 Al1 C3 109.04(17)
C4 Al1 C3 120.91(19)
O1 Al1 Zr 43.25(9)
O3 Al1 Zr 40.84(8)
C4 Al1 Zr 114.99(14)
C3 Al1 Zr 124.09(14)
O4 Al2 O2 83.86(13)
O4 Al2 C5 111.05(17)
O2 Al2 C5 113.17(16)
O4 Al2 C6 113.73(16)
O2 Al2 C6 107.52(16)
C5 Al2 C6 121.31(18)
O4 Al2 Zr 43.35(9)
O2 Al2 Zr 40.54(8)
C5 Al2 Zr 119.28(14)
C6 Al2 Zr 119.22(13)
C10 O1 Al1 127.5(2)
C10 O1 Zr 127.5(2)
Al1 O1 Zr 103.49(12)
C20 O2 Al2 122.3(2)
C20 O2 Zr 129.1(2)
Al2 O2 Zr 106.48(13)
C30 O3 Al1 123.3(2)
C30 O3 Zr 129.1(2)
Al1 O3 Zr 106.19(12)
C40 O4 Al2 125.9(2)
C40 O4 Zr 126.8(2)
Al2 O4 Zr 103.79(13)
Zr C1 H1A 109.5
Zr C1 H1B 109.5
H1A C1 H1B 109.5
Zr C1 H1C 109.5
H1A C1 H1C 109.5
H1B C1 H1C 109.5
Zr C2 H2A 109.5
Zr C2 H2B 109.5
H2A C2 H2B 109.5
Zr C2 H2C 109.5
H2A C2 H2C 109.5
H2B C2 H2C 109.5
Al1 C3 H3A 109.5
Al1 C3 H3B 109.5
H3A C3 H3B 109.5
Al1 C3 H3C 109.5
H3A C3 H3C 109.5
H3B C3 H3C 109.5
Al1 C4 H4A 109.5
Al1 C4 H4B 109.5
H4A C4 H4B 109.5
Al1 C4 H4C 109.5
H4A C4 H4C 109.5
H4B C4 H4C 109.5
Al2 C5 H5A 109.5
Al2 C5 H5B 109.5
H5A C5 H5B 109.5
Al2 C5 H5C 109.5
H5A C5 H5C 109.5
H5B C5 H5C 109.5
Al2 C6 H6A 109.5
Al2 C6 H6B 109.5
H6A C6 H6B 109.5
Al2 C6 H6C 109.5
H6A C6 H6C 109.5
H6B C6 H6C 109.5
O1 C10 C11 119.1(4)
O1 C10 C15 122.7(4)
C11 C10 C15 118.2(4)
C10 C11 C12 121.4(4)
C10 C11 S1 117.7(3)
C12 C11 S1 120.8(3)
C13 C12 C11 121.0(4)
C13 C12 H12 119.5
C11 C12 H12 119.5
C14 C13 C12 116.3(4)
C14 C13 C16 121.0(4)
C12 C13 C16 122.6(3)
C15 C14 C13 123.1(4)
C15 C14 H14 118.4
C13 C14 H14 118.4
C14 C15 C10 119.8(4)
C14 C15 H15 120.1
C10 C15 H15 120.1
C17 C16 C13 110.1(3)
C17 C16 C18 107.2(3)
C13 C16 C18 107.9(3)
C17 C16 C19 112.1(3)
C13 C16 C19 105.6(3)
C18 C16 C19 114.0(3)
C16 C17 H17A 109.5
C16 C17 H17B 109.5
H17A C17 H17B 109.5
C16 C17 H17C 109.5
H17A C17 H17C 109.5
H17B C17 H17C 109.5
C16 C18 H18A 109.5
C16 C18 H18B 109.5
H18A C18 H18B 109.5
C16 C18 H18C 109.5
H18A C18 H18C 109.5
H18B C18 H18C 109.5
C110 C19 C16 123.5(3)
C110 C19 H19A 106.5
C16 C19 H19A 106.5
C110 C19 H19B 106.5
C16 C19 H19B 106.5
H19A C19 H19B 106.5
C111 C110 C113 108.3(4)
C111 C110 C112 108.8(4)
C113 C110 C112 108.2(4)
C111 C110 C19 114.4(3)
C113 C110 C19 105.8(3)
C112 C110 C19 111.2(3)
C110 C111 H11A 109.5
C110 C111 H11B 109.5
H11A C111 H11B 109.5
C110 C111 H11C 109.5
H11A C111 H11C 109.5
H11B C111 H11C 109.5
C110 C112 H11D 109.5
C110 C112 H11E 109.5
H11D C112 H11E 109.5
C110 C112 H11F 109.5
H11D C112 H11F 109.5
H11E C112 H11F 109.5
C110 C113 H11G 109.5
C110 C113 H11H 109.5
H11G C113 H11H 109.5
C110 C113 H11I 109.5
H11G C113 H11I 109.5
H11H C113 H11I 109.5
O2 C20 C21 120.1(3)
O2 C20 C25 120.1(4)
C21 C20 C25 119.8(4)
C20 C21 C22 120.0(3)
C20 C21 S1 119.4(3)
C22 C21 S1 120.6(3)
C23 C22 C21 121.3(4)
C23 C22 H22 119.4
C21 C22 H22 119.4
C22 C23 C24 117.6(4)
C22 C23 C26 122.9(4)
C24 C23 C26 119.5(3)
C25 C24 C23 121.7(4)
C25 C24 H24 119.1
C23 C24 H24 119.1
C24 C25 C20 119.4(4)
C24 C25 H25 120.3
C20 C25 H25 120.3
C23 C26 C27 111.8(3)
C23 C26 C28 108.1(3)
C27 C26 C28 107.5(4)
C23 C26 C29 110.3(3)
C27 C26 C29 112.4(4)
C28 C26 C29 106.5(3)
C26 C27 H27A 109.5
C26 C27 H27B 109.5
H27A C27 H27B 109.5
C26 C27 H27C 109.5
H27A C27 H27C 109.5
H27B C27 H27C 109.5
C26 C28 H28A 109.5
C26 C28 H28B 109.5
H28A C28 H28B 109.5
C26 C28 H28C 109.5
H28A C28 H28C 109.5
H28B C28 H28C 109.5
C210 C29 C26 123.5(3)
C210 C29 H29A 106.4
C26 C29 H29A 106.4
C210 C29 H29B 106.4
C26 C29 H29B 106.4
H29A C29 H29B 106.5
C213 C210 C211 108.4(5)
C213 C210 C29 115.4(4)
C211 C210 C29 107.4(4)
C213 C210 C212 108.1(5)
C211 C210 C212 105.8(4)
C29 C210 C212 111.2(4)
C210 C211 H21A 109.5
C210 C211 H21B 109.5
H21A C211 H21B 109.5
C210 C211 H21C 109.5
H21A C211 H21C 109.5
H21B C211 H21C 109.5
C210 C212 H21D 109.5
C210 C212 H21E 109.5
H21D C212 H21E 109.5
C210 C212 H21F 109.5
H21D C212 H21F 109.5
H21E C212 H21F 109.5
C210 C213 H21G 109.5
C210 C213 H21H 109.5
H21G C213 H21H 109.5
C210 C213 H21I 109.5
H21G C213 H21I 109.5
H21H C213 H21I 109.5
O3 C30 C35 121.8(4)
O3 C30 C31 119.6(3)
C35 C30 C31 118.6(4)
C30 C31 C32 119.9(3)
C30 C31 S2 119.4(3)
C32 C31 S2 120.5(3)
C33 C32 C31 122.0(4)
C33 C32 H32 119.0
C31 C32 H32 119.0
C32 C33 C34 116.7(4)
C32 C33 C36 123.1(4)
C34 C33 C36 120.2(3)
C35 C34 C33 122.0(4)
C35 C34 H34 119.0
C33 C34 H34 119.0
C34 C35 C30 120.9(4)
C34 C35 H35 119.6
C30 C35 H35 119.6
C38 C36 C33 111.6(3)
C38 C36 C37 105.8(3)
C33 C36 C37 107.5(3)
C38 C36 C39 112.4(3)
C33 C36 C39 112.2(3)
C37 C36 C39 106.9(3)
C36 C37 H37A 109.5
C36 C37 H37B 109.5
H37A C37 H37B 109.5
C36 C37 H37C 109.5
H37A C37 H37C 109.5
H37B C37 H37C 109.5
C36 C38 H38A 109.5
C36 C38 H38B 109.5
H38A C38 H38B 109.5
C36 C38 H38C 109.5
H38A C38 H38C 109.5
H38B C38 H38C 109.5
C310 C39 C36 124.7(3)
C310 C39 H39A 106.1
C36 C39 H39A 106.1
C310 C39 H39B 106.1
C36 C39 H39B 106.1
H39A C39 H39B 106.3
C313 C310 C311 109.0(5)
C313 C310 C39 113.8(4)
C311 C310 C39 113.1(4)
C313 C310 C312 108.4(4)
C311 C310 C312 106.5(4)
C39 C310 C312 105.7(4)
C310 C311 H31A 109.5
C310 C311 H31B 109.5
H31A C311 H31B 109.5
C310 C311 H31C 109.5
H31A C311 H31C 109.5
H31B C311 H31C 109.5
C310 C312 H31D 109.5
C310 C312 H31E 109.5
H31D C312 H31E 109.5
C310 C312 H31F 109.5
H31D C312 H31F 109.5
H31E C312 H31F 109.5
C310 C313 H31G 109.5
C310 C313 H31H 109.5
H31G C313 H31H 109.5
C310 C313 H31I 109.5
H31G C313 H31I 109.5
H31H C313 H31I 109.5
O4 C40 C45 122.4(3)
O4 C40 C41 118.9(3)
C45 C40 C41 118.7(4)
C42 C41 C40 121.2(4)
C42 C41 S2 121.1(3)
C40 C41 S2 117.6(3)
C41 C42 C43 120.5(4)
C41 C42 H42 119.8
C43 C42 H42 119.8
C44 C43 C42 117.3(4)
C44 C43 C46 120.5(4)
C42 C43 C46 122.2(4)
C45 C44 C43 122.4(4)
C45 C44 H44 118.8
C43 C44 H44 118.8
C44 C45 C40 119.8(4)
C44 C45 H45 120.1
C40 C45 H45 120.1
C43 C46 C48 109.0(4)
C43 C46 C47 112.5(3)
C48 C46 C47 107.6(4)
C43 C46 C49 111.3(3)
C48 C46 C49 105.6(3)
C47 C46 C49 110.5(4)
C46 C47 H47A 109.5
C46 C47 H47B 109.5
H47A C47 H47B 109.5
C46 C47 H47C 109.5
H47A C47 H47C 109.5
H47B C47 H47C 109.5
C46 C48 H48A 109.5
C46 C48 H48B 109.5
H48A C48 H48B 109.5
C46 C48 H48C 109.5
H48A C48 H48C 109.5
H48B C48 H48C 109.5
C410 C49 C46 123.5(4)
C410 C49 H49A 106.5
C46 C49 H49A 106.5
C410 C49 H49B 106.5
C46 C49 H49B 106.5
H49A C49 H49B 106.5
C411 C410 C49 113.9(4)
C411 C410 C413 107.5(4)
C49 C410 C413 104.2(4)
C411 C410 C412 108.4(4)
C49 C410 C412 115.1(4)
C413 C410 C412 107.2(4)
C410 C411 H41A 109.5
C410 C411 H41B 109.5
H41A C411 H41B 109.5
C410 C411 H41C 109.5
H41A C411 H41C 109.5
H41B C411 H41C 109.5
C410 C412 H41D 109.5
C410 C412 H41E 109.5
H41D C412 H41E 109.5
C410 C412 H41F 109.5
H41D C412 H41F 109.5
H41E C412 H41F 109.5
C410 C413 H41G 109.5
C410 C413 H41H 109.5
H41G C413 H41H 109.5
C410 C413 H41I 109.5
H41G C413 H41I 109.5
H41H C413 H41I 109.5
Cl2 C7 Cl1 113.5(3)
Cl2 C7 H7A 108.9
Cl1 C7 H7A 108.9
Cl2 C7 H7B 108.9
Cl1 C7 H7B 108.9
H7A C7 H7B 107.7

loop_
_geom_bond_atom_site_label_1
_geom_bond_atom_site_label_2
_geom_bond_distance
Zr O2 2.225(3)
Zr O3 2.229(3)
Zr C2 2.283(4)
Zr C1 2.286(4)
Zr O1 2.307(3)
Zr O4 2.321(3)
Zr S1 2.794(2)
Zr S2 2.802(2)
Zr Al1 3.274(2)
Zr Al2 3.283(2)
S1 C11 1.782(4)
S1 C21 1.792(4)
S2 C41 1.786(4)
S2 C31 1.787(4)
Al1 O1 1.847(3)
Al1 O3 1.856(3)
Al1 C4 1.954(4)
Al1 C3 1.959(4)
Al2 O4 1.834(3)
Al2 O2 1.864(3)
Al2 C5 1.952(4)
Al2 C6 1.953(4)
O1 C10 1.366(5)
O2 C20 1.371(5)
O3 C30 1.372(4)
O4 C40 1.362(5)
C1 H1A 0.9800
C1 H1B 0.9800
C1 H1C 0.9800
C2 H2A 0.9800
C2 H2B 0.9800
C2 H2C 0.9800
C3 H3A 0.9800
C3 H3B 0.9800
C3 H3C 0.9800
C4 H4A 0.9800
C4 H4B 0.9800
C4 H4C 0.9800
C5 H5A 0.9800
C5 H5B 0.9800
C5 H5C 0.9800
C6 H6A 0.9800
C6 H6B 0.9800
C6 H6C 0.9800
C10 C11 1.379(5)
C10 C15 1.389(5)
C11 C12 1.401(5)
C12 C13 1.393(5)
C12 H12 0.9500
C13 C14 1.389(5)
C13 C16 1.549(5)
C14 C15 1.386(6)
C14 H14 0.9500
C15 H15 0.9500
C16 C17 1.542(5)
C16 C18 1.549(5)
C16 C19 1.556(5)
C17 H17A 0.9800
C17 H17B 0.9800
C17 H17C 0.9800
C18 H18A 0.9800
C18 H18B 0.9800
C18 H18C 0.9800
C19 C110 1.554(6)
C19 H19A 0.9900
C19 H19B 0.9900
C110 C111 1.528(5)
C110 C113 1.536(6)
C110 C112 1.542(6)
C111 H11A 0.9800
C111 H11B 0.9800
C111 H11C 0.9800
C112 H11D 0.9800
C112 H11E 0.9800
C112 H11F 0.9800
C113 H11G 0.9800
C113 H11H 0.9800
C113 H11I 0.9800
C20 C21 1.380(5)
C20 C25 1.399(5)
C21 C22 1.396(5)
C22 C23 1.392(5)
C22 H22 0.9500
C23 C24 1.399(5)
C23 C26 1.530(6)
C24 C25 1.387(6)
C24 H24 0.9500
C25 H25 0.9500
C26 C27 1.537(6)
C26 C28 1.553(6)
C26 C29 1.557(6)
C27 H27A 0.9800
C27 H27B 0.9800
C27 H27C 0.9800
C28 H28A 0.9800
C28 H28B 0.9800
C28 H28C 0.9800
C29 C210 1.545(6)
C29 H29A 0.9900
C29 H29B 0.9900
C210 C213 1.517(7)
C210 C211 1.524(6)
C210 C212 1.548(7)
C211 H21A 0.9800
C211 H21B 0.9800
C211 H21C 0.9800
C212 H21D 0.9800
C212 H21E 0.9800
C212 H21F 0.9800
C213 H21G 0.9800
C213 H21H 0.9800
C213 H21I 0.9800
C30 C35 1.390(5)
C30 C31 1.390(5)
C31 C32 1.396(5)
C32 C33 1.393(5)
C32 H32 0.9500
C33 C34 1.397(5)
C33 C36 1.534(6)
C34 C35 1.375(6)
C34 H34 0.9500
C35 H35 0.9500
C36 C38 1.533(5)
C36 C37 1.547(5)
C36 C39 1.555(5)
C37 H37A 0.9800
C37 H37B 0.9800
C37 H37C 0.9800
C38 H38A 0.9800
C38 H38B 0.9800
C38 H38C 0.9800
C39 C310 1.546(6)
C39 H39A 0.9900
C39 H39B 0.9900
C310 C313 1.518(7)
C310 C311 1.532(7)
C310 C312 1.550(6)
C311 H31A 0.9800
C311 H31B 0.9800
C311 H31C 0.9800
C312 H31D 0.9800
C312 H31E 0.9800
C312 H31F 0.9800
C313 H31G 0.9800
C313 H31H 0.9800
C313 H31I 0.9800
C40 C45 1.385(5)
C40 C41 1.402(5)
C41 C42 1.385(5)
C42 C43 1.402(5)
C42 H42 0.9500
C43 C44 1.401(5)
C43 C46 1.529(6)
C44 C45 1.383(6)
C44 H44 0.9500
C45 H45 0.9500
C46 C48 1.531(6)
C46 C47 1.553(6)
C46 C49 1.565(6)
C47 H47A 0.9800
C47 H47B 0.9800
C47 H47C 0.9800
C48 H48A 0.9800
C48 H48B 0.9800
C48 H48C 0.9800
C49 C410 1.542(6)
C49 H49A 0.9900
C49 H49B 0.9900
C410 C411 1.527(6)
C410 C413 1.543(6)
C410 C412 1.557(6)
C411 H41A 0.9800
C411 H41B 0.9800
C411 H41C 0.9800
C412 H41D 0.9800
C412 H41E 0.9800
C412 H41F 0.9800
C413 H41G 0.9800
C413 H41H 0.9800
C413 H41I 0.9800
Cl1 C7 1.714(5)
Cl2 C7 1.710(6)
C7 H7A 0.9900
C7 H7B 0.9900

loop_
_geom_torsion_atom_site_label_1
_geom_torsion_atom_site_label_2
_geom_torsion_atom_site_label_3
_geom_torsion_atom_site_label_4
_geom_torsion
O2 Zr S1 C11 -106.85(14)
O3 Zr S1 C11 -30.59(16)
C2 Zr S1 C11 152.87(16)
C1 Zr S1 C11 61.22(16)
O1 Zr S1 C11 -20.60(14)
O4 Zr S1 C11 -143.55(14)
S2 Zr S1 C11 104.81(13)
Al1 Zr S1 C11 -27.82(12)
Al2 Zr S1 C11 -122.79(13)
O2 Zr S1 C21 -7.59(14)
O3 Zr S1 C21 68.67(16)
C2 Zr S1 C21 -107.88(16)
C1 Zr S1 C21 160.48(16)
O1 Zr S1 C21 78.66(14)
O4 Zr S1 C21 -44.29(15)
S2 Zr S1 C21 -155.93(13)
Al1 Zr S1 C21 71.44(13)
Al2 Zr S1 C21 -23.54(13)
O2 Zr S2 C41 -29.64(16)
O3 Zr S2 C41 -105.67(14)
C2 Zr S2 C41 59.89(16)
C1 Zr S2 C41 150.83(16)
O1 Zr S2 C41 -144.18(14)
O4 Zr S2 C41 -21.23(14)
S1 Zr S2 C41 106.55(13)
Al1 Zr S2 C41 -120.76(13)
Al2 Zr S2 C41 -25.72(13)
O2 Zr S2 C31 68.74(16)
O3 Zr S2 C31 -7.29(14)
C2 Zr S2 C31 158.27(16)
C1 Zr S2 C31 -110.80(16)
O1 Zr S2 C31 -45.80(15)
O4 Zr S2 C31 77.15(14)
S1 Zr S2 C31 -155.07(13)
Al1 Zr S2 C31 -22.38(13)
Al2 Zr S2 C31 72.66(13)
O2 Zr Al1 O1 82.01(14)
O3 Zr Al1 O1 -171.34(18)
C1 Zr Al1 O1 -67.80(16)
O4 Zr Al1 O1 145.33(14)
S1 Zr Al1 O1 12.32(12)
S2 Zr Al1 O1 -144.38(12)
Al2 Zr Al1 O1 113.67(12)
O2 Zr Al1 O3 -106.64(14)
C1 Zr Al1 O3 103.54(16)
O1 Zr Al1 O3 171.34(18)
O4 Zr Al1 O3 -43.33(14)
S1 Zr Al1 O3 -176.33(12)
S2 Zr Al1 O3 26.97(13)
Al2 Zr Al1 O3 -74.99(13)
O2 Zr Al1 C4 -7.68(17)
O3 Zr Al1 C4 99.0(2)
C1 Zr Al1 C4 -157.49(19)
O1 Zr Al1 C4 -89.7(2)
O4 Zr Al1 C4 55.63(17)
S1 Zr Al1 C4 -77.37(16)
S2 Zr Al1 C4 125.93(16)
Al2 Zr Al1 C4 23.97(16)
O2 Zr Al1 C3 173.76(19)
O3 Zr Al1 C3 -79.6(2)
O1 Zr Al1 C3 91.7(2)
O4 Zr Al1 C3 -122.92(19)
S1 Zr Al1 C3 104.07(18)
S2 Zr Al1 C3 -52.63(18)
Al2 Zr Al1 C3 -154.59(17)
O2 Zr Al2 O4 -177.46(18)
O3 Zr Al2 O4 77.42(14)
C2 Zr Al2 O4 -73.95(16)
O1 Zr Al2 O4 140.67(14)
S1 Zr Al2 O4 -148.86(12)
S2 Zr Al2 O4 7.72(12)
Al1 Zr Al2 O4 109.32(13)
O3 Zr Al2 O2 -105.11(14)
C2 Zr Al2 O2 103.52(16)
O1 Zr Al2 O2 -41.87(14)
O4 Zr Al2 O2 177.46(18)
S1 Zr Al2 O2 28.61(13)
S2 Zr Al2 O2 -174.82(12)
Al1 Zr Al2 O2 -73.22(13)
O2 Zr Al2 C5 92.2(2)
O3 Zr Al2 C5 -12.92(17)
C2 Zr Al2 C5 -164.29(19)
O1 Zr Al2 C5 50.33(18)
O4 Zr Al2 C5 -90.3(2)
S1 Zr Al2 C5 120.81(17)
S2 Zr Al2 C5 -82.62(17)
Al1 Zr Al2 C5 18.98(16)
O2 Zr Al2 C6 -82.9(2)
O3 Zr Al2 C6 171.97(17)
C2 Zr Al2 C6 20.59(18)
O1 Zr Al2 C6 -124.79(17)
O4 Zr Al2 C6 94.5(2)
S1 Zr Al2 C6 -54.31(16)
S2 Zr Al2 C6 102.26(16)
Al1 Zr Al2 C6 -156.14(15)
O3 Al1 O1 C10 161.4(3)
C4 Al1 O1 C10 -85.0(3)
C3 Al1 O1 C10 53.2(3)
Zr Al1 O1 C10 167.1(3)
O3 Al1 O1 Zr -5.68(12)
C4 Al1 O1 Zr 107.91(18)
C3 Al1 O1 Zr -113.83(18)
O2 Zr O1 C10 99.9(3)
O3 Zr O1 C10 -161.9(3)
C2 Zr O1 C10 15.2(4)
C1 Zr O1 C10 -57.7(3)
O4 Zr O1 C10 147.7(3)
S1 Zr O1 C10 25.9(3)
S2 Zr O1 C10 -121.7(3)
Al1 Zr O1 C10 -167.1(3)
Al2 Zr O1 C10 121.6(3)
O2 Zr O1 Al1 -93.00(13)
O3 Zr O1 Al1 5.14(11)
C2 Zr O1 Al1 -177.75(16)
C1 Zr O1 Al1 109.35(15)
O4 Zr O1 Al1 -45.25(17)
S1 Zr O1 Al1 -167.00(13)
S2 Zr O1 Al1 45.37(14)
Al2 Zr O1 Al1 -71.35(12)
O4 Al2 O2 C20 -163.2(3)
C5 Al2 O2 C20 86.5(3)
C6 Al2 O2 C20 -50.2(3)
Zr Al2 O2 C20 -164.9(3)
O4 Al2 O2 Zr 1.75(12)
C5 Al2 O2 Zr -108.55(18)
C6 Al2 O2 Zr 114.74(16)
O3 Zr O2 C20 -122.3(3)
C2 Zr O2 C20 86.5(3)
C1 Zr O2 C20 -10.2(4)
O1 Zr O2 C20 -57.3(3)
O4 Zr O2 C20 162.1(3)
S1 Zr O2 C20 13.3(3)
S2 Zr O2 C20 170.6(3)
Al1 Zr O2 C20 -90.8(3)
Al2 Zr O2 C20 163.6(4)
O3 Zr O2 Al2 74.18(13)
C2 Zr O2 Al2 -77.11(15)
C1 Zr O2 Al2 -173.8(2)
O1 Zr O2 Al2 139.14(13)
O4 Zr O2 Al2 -1.51(11)
S1 Zr O2 Al2 -150.26(13)
S2 Zr O2 Al2 7.08(17)
Al1 Zr O2 Al2 105.67(12)
O1 Al1 O3 C30 -161.8(3)
C4 Al1 O3 C30 91.6(3)
C3 Al1 O3 C30 -47.2(3)
Zr Al1 O3 C30 -167.7(3)
O1 Al1 O3 Zr 5.96(12)
C4 Al1 O3 Zr -100.71(18)
C3 Al1 O3 Zr 120.49(17)
O2 Zr O3 C30 -120.8(3)
C2 Zr O3 C30 -15.0(4)
C1 Zr O3 C30 87.7(3)
O1 Zr O3 C30 161.6(3)
O4 Zr O3 C30 -56.4(3)
S1 Zr O3 C30 171.8(2)
S2 Zr O3 C30 14.8(3)
Al1 Zr O3 C30 166.8(4)
Al2 Zr O3 C30 -89.1(3)
O2 Zr O3 Al1 72.39(13)
C2 Zr O3 Al1 178.26(19)
C1 Zr O3 Al1 -79.10(15)
O1 Zr O3 Al1 -5.18(11)
O4 Zr O3 Al1 136.88(13)
S1 Zr O3 Al1 5.00(17)
S2 Zr O3 Al1 -151.97(13)
Al2 Zr O3 Al1 104.15(12)
O2 Al2 O4 C40 158.3(3)
C5 Al2 O4 C40 -89.2(3)
C6 Al2 O4 C40 51.8(3)
Zr Al2 O4 C40 160.0(3)
O2 Al2 O4 Zr -1.66(12)
C5 Al2 O4 Zr 110.84(17)
C6 Al2 O4 Zr -108.13(17)
O2 Zr O4 C40 -158.2(3)
O3 Zr O4 C40 102.8(3)
C2 Zr O4 C40 -57.6(3)
C1 Zr O4 C40 15.1(4)
O1 Zr O4 C40 148.8(3)
S1 Zr O4 C40 -119.7(3)
S2 Zr O4 C40 28.4(3)
Al1 Zr O4 C40 125.2(3)
Al2 Zr O4 C40 -159.7(3)
O2 Zr O4 Al2 1.51(11)
O3 Zr O4 Al2 -97.49(13)
C2 Zr O4 Al2 102.09(15)
C1 Zr O4 Al2 174.77(17)
O1 Zr O4 Al2 -51.54(17)
S1 Zr O4 Al2 39.94(15)
S2 Zr O4 Al2 -171.87(13)
Al1 Zr O4 Al2 -75.07(12)
Al1 O1 C10 C11 175.0(3)
Zr O1 C10 C11 -20.9(5)
Al1 O1 C10 C15 -6.4(5)
Zr O1 C10 C15 157.7(3)
O1 C10 C11 C12 176.6(3)
C15 C10 C11 C12 -2.0(6)
O1 C10 C11 S1 -6.9(5)
C15 C10 C11 S1 174.4(3)
C21 S1 C11 C10 -77.5(3)
Zr S1 C11 C10 22.1(3)
C21 S1 C11 C12 99.0(3)
Zr S1 C11 C12 -161.4(3)
C10 C11 C12 C13 0.0(6)
S1 C11 C12 C13 -176.4(3)
C11 C12 C13 C14 2.6(6)
C11 C12 C13 C16 -179.2(3)
C12 C13 C14 C15 -3.3(6)
C16 C13 C14 C15 178.5(4)
C13 C14 C15 C10 1.3(6)
O1 C10 C15 C14 -177.2(4)
C11 C10 C15 C14 1.4(6)
C14 C13 C16 C17 -164.6(4)
C12 C13 C16 C17 17.3(5)
C14 C13 C16 C18 -48.0(5)
C12 C13 C16 C18 133.9(4)
C14 C13 C16 C19 74.2(4)
C12 C13 C16 C19 -103.9(4)
C17 C16 C19 C110 76.5(5)
C13 C16 C19 C110 -163.7(4)
C18 C16 C19 C110 -45.4(5)
C16 C19 C110 C111 -51.7(5)
C16 C19 C110 C113 -170.8(4)
C16 C19 C110 C112 72.0(5)
Al2 O2 C20 C21 146.3(3)
Zr O2 C20 C21 -15.0(5)
Al2 O2 C20 C25 -33.3(5)
Zr O2 C20 C25 165.4(3)
O2 C20 C21 C22 -178.3(3)
C25 C20 C21 C22 1.3(6)
O2 C20 C21 S1 3.8(5)
C25 C20 C21 S1 -176.7(3)
C11 S1 C21 C20 105.1(3)
Zr S1 C21 C20 4.8(3)
C11 S1 C21 C22 -72.8(3)
Zr S1 C21 C22 -173.1(3)
C20 C21 C22 C23 -2.7(6)
S1 C21 C22 C23 175.2(3)
C21 C22 C23 C24 3.6(6)
C21 C22 C23 C26 -175.0(4)
C22 C23 C24 C25 -3.2(6)
C26 C23 C24 C25 175.5(4)
C23 C24 C25 C20 1.8(6)
O2 C20 C25 C24 178.7(4)
C21 C20 C25 C24 -0.8(6)
C22 C23 C26 C27 -3.2(6)
C24 C23 C26 C27 178.2(4)
C22 C23 C26 C28 -121.4(4)
C24 C23 C26 C28 60.0(5)
C22 C23 C26 C29 122.6(4)
C24 C23 C26 C29 -56.0(5)
C23 C26 C29 C210 -65.4(5)
C27 C26 C29 C210 60.1(5)
C28 C26 C29 C210 177.6(4)
C26 C29 C210 C213 45.5(7)
C26 C29 C210 C211 166.6(4)
C26 C29 C210 C212 -78.1(5)
Al1 O3 C30 C35 -31.9(5)
Zr O3 C30 C35 163.3(3)
Al1 O3 C30 C31 146.4(3)
Zr O3 C30 C31 -18.4(5)
O3 C30 C31 C32 -177.3(3)
C35 C30 C31 C32 1.1(6)
O3 C30 C31 S2 7.1(5)
C35 C30 C31 S2 -174.5(3)
C41 S2 C31 C30 103.0(3)
Zr S2 C31 C30 2.9(3)
C41 S2 C31 C32 -72.6(3)
Zr S2 C31 C32 -172.7(3)
C30 C31 C32 C33 -0.5(6)
S2 C31 C32 C33 175.0(3)
C31 C32 C33 C34 -0.6(6)
C31 C32 C33 C36 -179.9(3)
C32 C33 C34 C35 1.1(6)
C36 C33 C34 C35 -179.5(4)
C33 C34 C35 C30 -0.6(6)
O3 C30 C35 C34 177.8(4)
C31 C30 C35 C34 -0.5(6)
C32 C33 C36 C38 -8.5(5)
C34 C33 C36 C38 172.2(4)
C32 C33 C36 C37 -124.1(4)
C34 C33 C36 C37 56.7(5)
C32 C33 C36 C39 118.7(4)
C34 C33 C36 C39 -60.6(5)
C38 C36 C39 C310 70.9(5)
C33 C36 C39 C310 -55.8(5)
C37 C36 C39 C310 -173.4(4)
C36 C39 C310 C313 -52.9(6)
C36 C39 C310 C311 72.1(5)
C36 C39 C310 C312 -171.7(4)
Al2 O4 C40 C45 -0.1(5)
Zr O4 C40 C45 155.3(3)
Al2 O4 C40 C41 179.6(3)
Zr O4 C40 C41 -25.0(5)
O4 C40 C41 C42 177.4(3)
C45 C40 C41 C42 -2.9(6)
O4 C40 C41 S2 -3.8(5)
C45 C40 C41 S2 175.9(3)
C31 S2 C41 C42 100.3(3)
Zr S2 C41 C42 -160.1(3)
C31 S2 C41 C40 -78.5(3)
Zr S2 C41 C40 21.1(3)
C40 C41 C42 C43 0.6(6)
S2 C41 C42 C43 -178.1(3)
C41 C42 C43 C44 2.3(5)
C41 C42 C43 C46 -177.2(4)
C42 C43 C44 C45 -3.1(6)
C46 C43 C44 C45 176.4(4)
C43 C44 C45 C40 0.8(6)
O4 C40 C45 C44 -178.2(3)
C41 C40 C45 C44 2.1(6)
C44 C43 C46 C48 56.5(5)
C42 C43 C46 C48 -124.1(4)
C44 C43 C46 C47 175.7(4)
C42 C43 C46 C47 -4.8(5)
C44 C43 C46 C49 -59.6(5)
C42 C43 C46 C49 119.8(4)
C43 C46 C49 C410 -64.9(5)
C48 C46 C49 C410 177.0(4)
C47 C46 C49 C410 60.9(5)
C46 C49 C410 C411 53.5(6)
C46 C49 C410 C413 170.3(4)
C46 C49 C410 C412 -72.5(5)
